data_1527136
loop_
_publ_author_name
'Belyavina, N.N.'
'Markiv, V.Ya.'
'Skripka, A.I.'

_publ_section_title
;
 Ti Nb Ga4, a new structure type of intermetal compounds
;
_journal_name_full
;
Dopovidi Akademii Nauk Ukrains'koi RSR, Seriya B: Geologichni, Khimichni ta 
Biologichni Nauki
;
_journal_page_first 42
_journal_page_last 44
_journal_volume 1990
_journal_year 1990
_chemical_formula_sum 'Ga3 Nb0.74 Ti0.74'
_chemical_name_systematic 'Ga3 (Nb Ti)0.74'
_space_group_IT_number 25
_symmetry_space_group_name_Hall 'P 2 -2'
_symmetry_space_group_name_H-M 'P m m 2'
_cell_angle_alpha 90
_cell_angle_beta 90
_cell_angle_gamma 90
_cell_formula_units_Z 1
_cell_length_a 3.8494
_cell_length_b 5.5249
_cell_length_c 2.9995
_cell_volume 63.792
_citation_journal_id_ASTM DANND6
_cod_data_source_file Belyavina_DANND6_1990_515.cif
_cod_data_source_block Ga3Nb0.74Ti0.74
_cod_original_cell_volume 63.79202
_cod_database_code 1527136

loop_
_symmetry_equiv_pos_as_xyz
x,y,z
-x,-y,z
-x,y,z
x,-y,z

loop_
_atom_site_label
_atom_site_type_symbol
_atom_site_fract_x
_atom_site_fract_y
_atom_site_fract_z
_atom_site_occupancy
_atom_site_U_iso_or_equiv
Ga1 Ga 0 0.5 0.809 1 0.0
Nb5 Nb 0.211 0.231 0.132 0.03 0.0
Ti4 Ti 0.42 0.092 0.608 0.03 0.0
Ga2 Ga 0.5 0.274 0.42 1 0.0
Ti5 Ti 0.211 0.231 0.132 0.03 0.0
Nb4 Nb 0.42 0.092 0.608 0.03 0.0
Nb1 Nb 0 0 0 0.5 0.0
Ti1 Ti 0 0 0 0.5 0.0
